data_4034481
loop_
_publ_author_name
'Chang, Meng-Yang'
'Wu, Yan-Shin'
'Tsai, Yu-Lin'
'Chen, Hsing-Yin'

_publ_section_title
;
 Synthesis of 2-Sulfonyl Indenes and Indanes.
;
_journal_issue 18
_journal_name_full 'The Journal of organic chemistry'
_journal_page_first 11699
_journal_page_last 11723
_journal_paper_doi 10.1021/acs.joc.9b01606
_journal_volume 84
_journal_year 2019
_chemical_formula_sum 'C22 H19 Br O2 S'
_chemical_formula_weight 427.34
_space_group_crystal_system monoclinic
_space_group_IT_number 14
_space_group_name_Hall '-P 2yn'
_space_group_name_H-M_alt 'P 1 21/n 1'
_atom_sites_solution_hydrogens geom
_audit_creation_method SHELXL-2014/6
_cell_angle_alpha 90
_cell_angle_beta 96.602(3)
_cell_angle_gamma 90
_cell_formula_units_Z 4
_cell_length_a 10.4333(7)
_cell_length_b 8.3721(5)
_cell_length_c 20.9050(12)
_cell_measurement_reflns_used 8621
_cell_measurement_temperature 100(2)
_cell_measurement_theta_max 26.3736
_cell_measurement_theta_min 2.2949
_cell_volume 1813.91(19)
_computing_cell_refinement 'SAINT V8.34A (Bruker AXS Inc., 2013)'
_computing_data_collection 'Bruker APEX2'
_computing_data_reduction 'SAINT V8.34A (Bruker AXS Inc., 2013)'
_computing_molecular_graphics 'Bruker SHELXTL'
_computing_publication_material 'Bruker SHELXTL'
_computing_structure_refinement 'SHELXL-2014/6 (Sheldrick, 2014)'
_diffrn_ambient_temperature 100(2)
_diffrn_detector_area_resol_mean 8.3333
_diffrn_measured_fraction_theta_full 0.999
_diffrn_measured_fraction_theta_max 0.998
_diffrn_measurement_device_type 'Bruker APEX-II CCD'
_diffrn_measurement_method '\f and \w scans'
_diffrn_radiation_type MoK\a
_diffrn_radiation_wavelength 0.71073
_diffrn_reflns_av_R_equivalents 0.0237
_diffrn_reflns_av_unetI/netI 0.0215
_diffrn_reflns_Laue_measured_fraction_full 0.999
_diffrn_reflns_Laue_measured_fraction_max 0.998
_diffrn_reflns_limit_h_max 13
_diffrn_reflns_limit_h_min -13
_diffrn_reflns_limit_k_max 9
_diffrn_reflns_limit_k_min -10
_diffrn_reflns_limit_l_max 26
_diffrn_reflns_limit_l_min -26
_diffrn_reflns_number 14358
_diffrn_reflns_point_group_measured_fraction_full 0.999
_diffrn_reflns_point_group_measured_fraction_max 0.998
_diffrn_reflns_theta_full 25.242
_diffrn_reflns_theta_max 26.382
_diffrn_reflns_theta_min 2.093
_exptl_absorpt_coefficient_mu 2.395
_exptl_absorpt_correction_T_max 0.9485
_exptl_absorpt_correction_T_min 0.7769
_exptl_absorpt_correction_type multi-scan
_exptl_absorpt_process_details 'SADABS V2014/4 (Bruker AXS Inc.)'
_exptl_crystal_colour Colorless
_exptl_crystal_density_diffrn 1.565
_exptl_crystal_density_meas ?
_exptl_crystal_density_method 'not measured'
_exptl_crystal_description Lump
_exptl_crystal_F_000 872
_exptl_crystal_size_max 0.16
_exptl_crystal_size_mid 0.14
_exptl_crystal_size_min 0.13
_refine_diff_density_max 0.396
_refine_diff_density_min -0.305
_refine_diff_density_rms 0.059
_refine_ls_extinction_method none
_refine_ls_goodness_of_fit_ref 1.043
_refine_ls_hydrogen_treatment constr
_refine_ls_matrix_type full
_refine_ls_number_parameters 236
_refine_ls_number_reflns 3710
_refine_ls_number_restraints 0
_refine_ls_restrained_S_all 1.043
_refine_ls_R_factor_all 0.0277
_refine_ls_R_factor_gt 0.0249
_refine_ls_shift/su_max 0.004
_refine_ls_shift/su_mean 0.000
_refine_ls_structure_factor_coef Fsqd
_refine_ls_weighting_details 'w=1/[\s^2^(Fo^2^)+(0.0239P)^2^+2.0171P] where P=(Fo^2^+2Fc^2^)/3'
_refine_ls_weighting_scheme calc
_refine_ls_wR_factor_gt 0.0598
_refine_ls_wR_factor_ref 0.0609
_reflns_Friedel_coverage 0.000
_reflns_number_gt 3432
_reflns_number_total 3710
_reflns_threshold_expression 'I > 2\s(I)'
_cod_data_source_file jo9b01606_si_001.cif
_cod_data_source_block 170904lt_0m
_cod_depositor_comments
;
The following automatic conversions were performed:

data item '_exptl_crystal_density_meas' value 'not measured' was
changed to '?' -- the value is perceived as not measured.

Automatic conversion script
Id: cif_fix_values 6909 2019-04-08 15:41:33Z antanas 
;
_cod_original_sg_symbol_H-M 'P 21/n'
_cod_database_code 4034481
_shelx_space_group_comment
;
The symmetry employed for this shelxl refinement is uniquely defined
by the following loop, which should always be used as a source of
symmetry information in preference to the above space-group names.
They are only intended as comments.
;
_shelxl_version_number 2014/6

loop_
_space_group_symop_operation_xyz
'x, y, z'
'-x+1/2, y+1/2, -z+1/2'
'-x, -y, -z'
'x-1/2, -y-1/2, z-1/2'

loop_
_atom_site_label
_atom_site_type_symbol
_atom_site_fract_x
_atom_site_fract_y
_atom_site_fract_z
_atom_site_U_iso_or_equiv
_atom_site_adp_type
_atom_site_occupancy
_atom_site_site_symmetry_order
_atom_site_calc_flag
_atom_site_refinement_flags_posn
_atom_site_refinement_flags_adp
Br1 Br 0.18098(2) 1.12820(2) 0.09850(2) 0.02009(7) Uani 1 1 d . .
S1 S 0.62114(4) 0.73204(6) 0.06717(2) 0.01381(10) Uani 1 1 d . .
O1 O 0.70039(13) 0.59093(17) 0.07575(7) 0.0229(3) Uani 1 1 d . .
O2 O 0.56014(13) 0.76924(17) 0.00350(6) 0.0208(3) Uani 1 1 d . .
C1 C 0.44045(19) 0.2209(2) 0.25123(9) 0.0180(4) Uani 1 1 d . .
H1 H 0.4495 0.1442 0.2849 0.022 Uiso 1 1 calc R U
C2 C 0.34548(18) 0.3374(2) 0.24955(9) 0.0180(4) Uani 1 1 d . .
H7 H 0.2890 0.3399 0.2821 0.022 Uiso 1 1 calc R U
C3 C 0.33266(18) 0.4504(2) 0.20052(9) 0.0151(4) Uani 1 1 d . .
H10 H 0.2681 0.5305 0.2000 0.018 Uiso 1 1 calc R U
C4 C 0.41381(17) 0.4470(2) 0.15214(8) 0.0119(3) Uani 1 1 d . .
C5 C 0.40635(17) 0.5726(2) 0.09939(8) 0.0123(3) Uani 1 1 d . .
H6 H 0.4324 0.5236 0.0592 0.015 Uiso 1 1 calc R U
C6 C 0.49806(17) 0.7171(2) 0.11985(9) 0.0124(4) Uani 1 1 d . .
H16 H 0.5396 0.6991 0.1648 0.015 Uiso 1 1 calc R U
C7 C 0.71206(17) 0.8990(2) 0.09777(9) 0.0136(4) Uani 1 1 d . .
C8 C 0.70462(17) 1.0410(2) 0.06337(9) 0.0155(4) Uani 1 1 d . .
H5 H 0.6528 1.0479 0.0230 0.019 Uiso 1 1 calc R U
C9 C 0.77377(18) 1.1729(2) 0.08855(9) 0.0172(4) Uani 1 1 d . .
H4 H 0.7711 1.2693 0.0645 0.021 Uiso 1 1 calc R U
C10 C 0.84691(18) 1.1658(2) 0.14857(9) 0.0169(4) Uani 1 1 d . .
C11 C 0.9150(2) 1.3123(3) 0.17748(11) 0.0252(5) Uani 1 1 d . .
H3 H 0.9253 1.3899 0.1434 0.038 Uiso 1 1 calc R U
H19 H 1.0002 1.2821 0.1988 0.038 Uiso 1 1 calc R U
H2 H 0.8640 1.3599 0.2091 0.038 Uiso 1 1 calc R U
C12 C 0.41552(17) 0.8710(2) 0.11826(9) 0.0140(4) Uani 1 1 d . .
H14 H 0.4180 0.9184 0.1618 0.017 Uiso 1 1 calc R U
H15 H 0.4463 0.9511 0.0887 0.017 Uiso 1 1 calc R U
C13 C 0.28165(17) 0.8149(2) 0.09420(8) 0.0120(4) Uani 1 1 d . .
C14 C 0.27573(17) 0.6512(2) 0.08435(8) 0.0126(4) Uani 1 1 d . .
C15 C 0.52191(18) 0.2172(2) 0.20341(9) 0.0172(4) Uani 1 1 d . .
H8 H 0.5872 0.1379 0.2043 0.021 Uiso 1 1 calc R U
C16 C 0.50835(17) 0.3295(2) 0.15400(9) 0.0148(4) Uani 1 1 d . .
H9 H 0.5643 0.3259 0.1212 0.018 Uiso 1 1 calc R U
C17 C 0.15843(18) 0.5774(2) 0.06455(9) 0.0166(4) Uani 1 1 d . .
H13 H 0.1543 0.4651 0.0579 0.020 Uiso 1 1 calc R U
C18 C 0.04720(18) 0.6702(2) 0.05460(9) 0.0181(4) Uani 1 1 d . .
H11 H -0.0334 0.6204 0.0415 0.022 Uiso 1 1 calc R U
C19 C 0.05223(18) 0.8347(2) 0.06353(9) 0.0157(4) Uani 1 1 d . .
H12 H -0.0239 0.8974 0.0562 0.019 Uiso 1 1 calc R U
C20 C 0.16985(18) 0.9056(2) 0.08326(9) 0.0134(4) Uani 1 1 d . .
C21 C 0.78726(17) 0.8872(2) 0.15698(9) 0.0166(4) Uani 1 1 d . .
H18 H 0.7932 0.7890 0.1799 0.020 Uiso 1 1 calc R U
C22 C 0.85360(18) 1.0211(2) 0.18218(9) 0.0181(4) Uani 1 1 d . .
H17 H 0.9043 1.0142 0.2229 0.022 Uiso 1 1 calc R U

loop_
_atom_site_aniso_label
_atom_site_aniso_U_11
_atom_site_aniso_U_22
_atom_site_aniso_U_33
_atom_site_aniso_U_23
_atom_site_aniso_U_13
_atom_site_aniso_U_12
Br1 0.01718(10) 0.01240(10) 0.03092(12) -0.00239(7) 0.00380(8) 0.00120(7)
S1 0.0102(2) 0.0155(2) 0.0162(2) -0.00177(17) 0.00328(16) -0.00069(17)
O1 0.0153(7) 0.0166(7) 0.0373(9) -0.0036(6) 0.0056(6) 0.0023(5)
O2 0.0215(7) 0.0268(8) 0.0141(7) -0.0023(6) 0.0029(5) -0.0059(6)
C1 0.0194(9) 0.0149(9) 0.0183(9) 0.0037(7) -0.0034(7) -0.0053(8)
C2 0.0170(9) 0.0215(10) 0.0161(9) -0.0004(8) 0.0040(7) -0.0039(8)
C3 0.0144(9) 0.0143(9) 0.0167(9) -0.0018(7) 0.0016(7) 0.0016(7)
C4 0.0118(8) 0.0102(8) 0.0132(8) -0.0014(7) -0.0012(7) -0.0025(7)
C5 0.0116(8) 0.0127(9) 0.0124(8) -0.0015(7) 0.0014(6) -0.0013(7)
C6 0.0116(8) 0.0136(9) 0.0120(8) -0.0012(7) 0.0016(7) -0.0012(7)
C7 0.0080(8) 0.0144(9) 0.0191(9) -0.0007(7) 0.0038(7) -0.0003(7)
C8 0.0115(8) 0.0204(10) 0.0152(9) 0.0031(7) 0.0039(7) 0.0014(7)
C9 0.0157(9) 0.0157(9) 0.0217(10) 0.0039(8) 0.0079(7) 0.0016(7)
C10 0.0116(9) 0.0161(9) 0.0239(10) -0.0028(8) 0.0062(7) -0.0003(7)
C11 0.0230(10) 0.0199(10) 0.0332(12) -0.0064(9) 0.0058(9) -0.0052(9)
C12 0.0105(8) 0.0132(9) 0.0185(9) -0.0031(7) 0.0023(7) -0.0011(7)
C13 0.0111(8) 0.0156(9) 0.0097(8) -0.0009(7) 0.0023(6) -0.0022(7)
C14 0.0144(9) 0.0139(9) 0.0094(8) 0.0012(7) 0.0010(7) -0.0009(7)
C15 0.0144(9) 0.0124(9) 0.0235(10) -0.0015(7) -0.0033(7) 0.0006(7)
C16 0.0136(9) 0.0126(9) 0.0182(9) -0.0025(7) 0.0021(7) -0.0004(7)
C17 0.0183(9) 0.0129(9) 0.0175(9) 0.0000(7) -0.0023(7) -0.0041(7)
C18 0.0135(9) 0.0209(10) 0.0186(10) 0.0011(8) -0.0036(7) -0.0044(8)
C19 0.0127(9) 0.0191(10) 0.0149(9) 0.0019(7) 0.0005(7) 0.0012(7)
C20 0.0161(9) 0.0118(9) 0.0129(8) 0.0002(7) 0.0036(7) -0.0007(7)
C21 0.0125(9) 0.0160(9) 0.0210(10) 0.0033(7) 0.0008(7) 0.0023(7)
C22 0.0130(9) 0.0212(10) 0.0196(10) -0.0006(8) -0.0008(7) 0.0005(8)

loop_
_atom_type_symbol
_atom_type_description
_atom_type_scat_dispersion_real
_atom_type_scat_dispersion_imag
_atom_type_scat_source
C C 0.0033 0.0016 'International Tables Vol C Tables 4.2.6.8 and 6.1.1.4'
H H 0.0000 0.0000 'International Tables Vol C Tables 4.2.6.8 and 6.1.1.4'
O O 0.0106 0.0060 'International Tables Vol C Tables 4.2.6.8 and 6.1.1.4'
S S 0.1246 0.1234 'International Tables Vol C Tables 4.2.6.8 and 6.1.1.4'
Br Br -0.2901 2.4595 'International Tables Vol C Tables 4.2.6.8 and 6.1.1.4'

loop_
_geom_angle_atom_site_label_1
_geom_angle_atom_site_label_2
_geom_angle_atom_site_label_3
_geom_angle
O1 S1 O2 118.55(9)
O1 S1 C7 109.08(9)
O2 S1 C7 108.96(9)
O1 S1 C6 107.94(9)
O2 S1 C6 108.14(8)
C7 S1 C6 103.06(8)
C15 C1 C2 119.52(18)
C15 C1 H1 120.2
C2 C1 H1 120.2
C1 C2 C3 120.33(18)
C1 C2 H7 119.8
C3 C2 H7 119.8
C2 C3 C4 120.46(17)
C2 C3 H10 119.8
C4 C3 H10 119.8
C16 C4 C3 118.87(17)
C16 C4 C5 119.13(16)
C3 C4 C5 121.93(16)
C14 C5 C4 114.92(15)
C14 C5 C6 103.15(14)
C4 C5 C6 110.88(14)
C14 C5 H6 109.2
C4 C5 H6 109.2
C6 C5 H6 109.2
C12 C6 C5 108.37(14)
C12 C6 S1 111.43(12)
C5 C6 S1 110.13(12)
C12 C6 H16 109.0
C5 C6 H16 109.0
S1 C6 H16 109.0
C8 C7 C21 120.98(17)
C8 C7 S1 119.63(14)
C21 C7 S1 119.36(15)
C7 C8 C9 119.29(17)
C7 C8 H5 120.4
C9 C8 H5 120.4
C8 C9 C10 120.95(18)
C8 C9 H4 119.5
C10 C9 H4 119.5
C9 C10 C22 118.69(18)
C9 C10 C11 120.70(18)
C22 C10 C11 120.60(18)
C10 C11 H3 109.5
C10 C11 H19 109.5
H3 C11 H19 109.5
C10 C11 H2 109.5
H3 C11 H2 109.5
H19 C11 H2 109.5
C13 C12 C6 103.89(14)
C13 C12 H14 111.0
C6 C12 H14 111.0
C13 C12 H15 111.0
C6 C12 H15 111.0
H14 C12 H15 109.0
C14 C13 C20 119.59(17)
C14 C13 C12 112.47(16)
C20 C13 C12 127.91(17)
C13 C14 C17 120.43(17)
C13 C14 C5 112.05(16)
C17 C14 C5 127.50(17)
C1 C15 C16 120.15(18)
C1 C15 H8 119.9
C16 C15 H8 119.9
C4 C16 C15 120.67(17)
C4 C16 H9 119.7
C15 C16 H9 119.7
C14 C17 C18 119.07(18)
C14 C17 H13 120.5
C18 C17 H13 120.5
C19 C18 C17 121.00(17)
C19 C18 H11 119.5
C17 C18 H11 119.5
C20 C19 C18 118.94(17)
C20 C19 H12 120.5
C18 C19 H12 120.5
C19 C20 C13 120.95(17)
C19 C20 Br1 120.55(14)
C13 C20 Br1 118.47(14)
C22 C21 C7 119.06(18)
C22 C21 H18 120.5
C7 C21 H18 120.5
C21 C22 C10 120.99(18)
C21 C22 H17 119.5
C10 C22 H17 119.5

loop_
_geom_bond_atom_site_label_1
_geom_bond_atom_site_label_2
_geom_bond_distance
Br1 C20 1.8924(18)
S1 O1 1.4413(15)
S1 O2 1.4418(14)
S1 C7 1.7674(19)
S1 C6 1.7896(18)
C1 C15 1.385(3)
C1 C2 1.388(3)
C1 H1 0.9500
C2 C3 1.390(3)
C2 H7 0.9500
C3 C4 1.392(3)
C3 H10 0.9500
C4 C16 1.391(3)
C4 C5 1.519(2)
C5 C14 1.514(2)
C5 C6 1.571(2)
C5 H6 1.0000
C6 C12 1.548(2)
C6 H16 1.0000
C7 C8 1.387(3)
C7 C21 1.391(3)
C8 C9 1.389(3)
C8 H5 0.9500
C9 C10 1.393(3)
C9 H4 0.9500
C10 C22 1.398(3)
C10 C11 1.508(3)
C11 H3 0.9800
C11 H19 0.9800
C11 H2 0.9800
C12 C13 1.504(2)
C12 H14 0.9900
C12 H15 0.9900
C13 C14 1.385(3)
C13 C20 1.389(3)
C14 C17 1.391(3)
C15 C16 1.392(3)
C15 H8 0.9500
C16 H9 0.9500
C17 C18 1.392(3)
C17 H13 0.9500
C18 C19 1.390(3)
C18 H11 0.9500
C19 C20 1.383(3)
C19 H12 0.9500
C21 C22 1.389(3)
C21 H18 0.9500
C22 H17 0.9500
